data_7059473
loop_
_publ_author_name
'Romito, Deborah'
'Biot, Nicolas'
'Babudri, Francesco'
'Bonifazi, Davide'

_publ_section_title
;
 Non-covalent bridging of bithiophenes through chalcogen bonding grips
;
_journal_issue 17
_journal_name_full 'New Journal of Chemistry'
_journal_page_first 6732
_journal_page_last 6738
_journal_paper_doi 10.1039/C9NJ06202E
_journal_volume 44
_journal_year 2020
_chemical_formula_sum 'C10 H5 Br N2 S Te'
_chemical_formula_weight 392.73
_space_group_crystal_system orthorhombic
_space_group_IT_number 60
_space_group_name_Hall '-P 2n 2ab'
_space_group_name_H-M_alt 'P b c n'
_atom_sites_solution_hydrogens geom
_audit_creation_method SHELXL-2014/7
_audit_update_record
;
2019-12-09 deposited with the CCDC.	2020-04-06 downloaded from the CCDC.
;
_cell_angle_alpha 90
_cell_angle_beta 90
_cell_angle_gamma 90
_cell_formula_units_Z 8
_cell_length_a 11.9421(6)
_cell_length_b 7.2245(4)
_cell_length_c 24.8025(11)
_cell_measurement_reflns_used 2996
_cell_measurement_temperature 150(2)
_cell_measurement_theta_max 29.3530
_cell_measurement_theta_min 3.3680
_cell_volume 2139.85(19)
_computing_structure_refinement 'SHELXL-2014/7 (Sheldrick, 2014)'
_diffrn_ambient_temperature 150(2)
_diffrn_measured_fraction_theta_full 0.999
_diffrn_measured_fraction_theta_max 0.856
_diffrn_measurement_device_type 'SuperNova, Dual, Cu at zero, Atlas'
_diffrn_radiation_type MoK\a
_diffrn_radiation_wavelength 0.71073
_diffrn_reflns_av_R_equivalents 0.0260
_diffrn_reflns_av_unetI/netI 0.0323
_diffrn_reflns_Laue_measured_fraction_full 0.999
_diffrn_reflns_Laue_measured_fraction_max 0.856
_diffrn_reflns_limit_h_max 12
_diffrn_reflns_limit_h_min -16
_diffrn_reflns_limit_k_max 9
_diffrn_reflns_limit_k_min -9
_diffrn_reflns_limit_l_max 34
_diffrn_reflns_limit_l_min -23
_diffrn_reflns_number 7594
_diffrn_reflns_point_group_measured_fraction_full 0.999
_diffrn_reflns_point_group_measured_fraction_max 0.856
_diffrn_reflns_theta_full 25.242
_diffrn_reflns_theta_max 29.800
_diffrn_reflns_theta_min 3.285
_exptl_absorpt_coefficient_mu 6.673
_exptl_absorpt_correction_T_max 1.000
_exptl_absorpt_correction_T_min 0.728
_exptl_absorpt_correction_type gaussian
_exptl_absorpt_process_details
;
CrysAlisPro 1.171.38.43f (Rigaku Oxford Diffraction, 2015)
Numerical absorption correction based on gaussian integration over
			a multifaceted crystal model
Empirical absorption correction using spherical harmonics,
 implemented in SCALE3 ABSPACK scaling algorithm.
;
_exptl_crystal_colour Yellow
_exptl_crystal_density_diffrn 2.438
_exptl_crystal_description Needle
_exptl_crystal_F_000 1456
_exptl_crystal_size_max 0.120
_exptl_crystal_size_mid 0.063
_exptl_crystal_size_min 0.063
_refine_diff_density_max 0.549
_refine_diff_density_min -0.743
_refine_diff_density_rms 0.135
_refine_ls_extinction_method none
_refine_ls_goodness_of_fit_ref 1.038
_refine_ls_hydrogen_treatment constr
_refine_ls_matrix_type full
_refine_ls_number_parameters 136
_refine_ls_number_reflns 2621
_refine_ls_number_restraints 0
_refine_ls_restrained_S_all 1.038
_refine_ls_R_factor_all 0.0346
_refine_ls_R_factor_gt 0.0253
_refine_ls_shift/su_max 0.002
_refine_ls_shift/su_mean 0.000
_refine_ls_structure_factor_coef Fsqd
_refine_ls_weighting_details 'w=1/[\s^2^(Fo^2^)+(0.0208P)^2^] where P=(Fo^2^+2Fc^2^)/3'
_refine_ls_weighting_scheme calc
_refine_ls_wR_factor_gt 0.0485
_refine_ls_wR_factor_ref 0.0516
_reflns_Friedel_coverage 0.000
_reflns_number_gt 2218
_reflns_number_total 2621
_reflns_threshold_expression 'I > 2\s(I)'
_cod_data_source_file c9nj06202e2.cif
_cod_data_source_block shelx_CCDC3
_cod_depositor_comments
;Adding full bibliography for 7059470--7059473.cif.

 Adding full bibliography for 7059470--7059473.cif.
;
_cod_database_code 7059473
_shelx_shelxl_version_number 2014/7
_shelx_space_group_comment
;
The symmetry employed for this shelxl refinement is uniquely defined
by the following loop, which should always be used as a source of
symmetry information in preference to the above space-group names.
They are only intended as comments.
;
_shelx_estimated_absorpt_t_min 0.501
_shelx_estimated_absorpt_t_max 0.679

loop_
_space_group_symop_operation_xyz
'x, y, z'
'-x+1/2, -y+1/2, z+1/2'
'-x, y, -z+1/2'
'x+1/2, -y+1/2, -z'
'-x, -y, -z'
'x-1/2, y-1/2, -z-1/2'
'x, -y, z-1/2'
'-x-1/2, y-1/2, z'

loop_
_atom_site_label
_atom_site_type_symbol
_atom_site_fract_x
_atom_site_fract_y
_atom_site_fract_z
_atom_site_U_iso_or_equiv
_atom_site_adp_type
_atom_site_occupancy
_atom_site_site_symmetry_order
_atom_site_calc_flag
_atom_site_refinement_flags_posn
_atom_site_refinement_flags_adp
_atom_site_refinement_flags_occupancy
_atom_site_disorder_assembly
_atom_site_disorder_group
C1 C 1.2400(2) 0.6028(4) 0.27036(11) 0.0162(6) Uani 1 1 d . . . . .
H1 H 1.2439 0.6539 0.3056 0.019 Uiso 1 1 calc R U . . .
C2 C 1.3394(2) 0.5646(4) 0.24385(12) 0.0204(6) Uani 1 1 d . . . . .
H2 H 1.4091 0.5886 0.2609 0.025 Uiso 1 1 calc R U . . .
C3 C 1.3363(2) 0.4910(4) 0.19226(12) 0.0181(6) Uani 1 1 d . . . . .
H3 H 1.4037 0.4623 0.1736 0.022 Uiso 1 1 calc R U . . .
C4 C 1.2332(2) 0.4603(3) 0.16839(11) 0.0142(6) Uani 1 1 d . . . . .
C5 C 1.1364(2) 0.5039(4) 0.19903(11) 0.0140(5) Uani 1 1 d . . . . .
C6 C 1.1192(2) 0.3695(4) 0.10048(10) 0.0142(6) Uani 1 1 d . . . . .
C7 C 1.0928(2) 0.2969(4) 0.04779(11) 0.0151(6) Uani 1 1 d . . . . .
C8 C 0.9919(2) 0.2862(4) 0.02229(12) 0.0176(6) Uani 1 1 d . . . . .
H8 H 0.9238 0.3258 0.0384 0.021 Uiso 1 1 calc R U . . .
C9 C 0.9973(2) 0.2107(4) -0.03038(12) 0.0178(6) Uani 1 1 d . . . . .
H9 H 0.9349 0.1940 -0.0536 0.021 Uiso 1 1 calc R U . . .
C10 C 1.1043(2) 0.1657(4) -0.04291(11) 0.0167(6) Uani 1 1 d . . . . .
N1 N 1.22189(19) 0.3881(3) 0.11677(9) 0.0157(5) Uani 1 1 d . . . . .
N2 N 1.1384(2) 0.5717(3) 0.24900(9) 0.0150(5) Uani 1 1 d . . . . .
Br1 Br 1.15436(3) 0.05765(4) -0.10733(2) 0.02558(9) Uani 1 1 d . . . . .
S1 S 1.19856(6) 0.21275(10) 0.00703(3) 0.02011(16) Uani 1 1 d . . . . .
Te1 Te 0.99240(2) 0.44902(3) 0.15508(2) 0.01648(7) Uani 1 1 d . . . . .

loop_
_atom_site_aniso_label
_atom_site_aniso_U_11
_atom_site_aniso_U_22
_atom_site_aniso_U_33
_atom_site_aniso_U_23
_atom_site_aniso_U_13
_atom_site_aniso_U_12
C1 0.0217(14) 0.0141(13) 0.0130(13) -0.0003(11) -0.0012(12) -0.0028(12)
C2 0.0186(14) 0.0229(16) 0.0198(15) 0.0022(13) -0.0019(12) -0.0067(13)
C3 0.0159(13) 0.0182(13) 0.0202(15) 0.0011(12) 0.0022(12) -0.0021(12)
C4 0.0166(13) 0.0124(13) 0.0135(13) 0.0012(11) 0.0018(12) -0.0003(11)
C5 0.0158(12) 0.0119(12) 0.0144(13) 0.0014(11) -0.0009(12) 0.0002(11)
C6 0.0172(13) 0.0131(13) 0.0122(13) 0.0007(11) 0.0030(11) -0.0002(12)
C7 0.0170(13) 0.0145(14) 0.0136(13) -0.0015(11) 0.0028(12) 0.0003(12)
C8 0.0174(13) 0.0181(14) 0.0173(14) -0.0018(12) 0.0050(12) 0.0026(12)
C9 0.0185(13) 0.0198(15) 0.0152(14) -0.0008(12) -0.0022(12) -0.0008(12)
C10 0.0221(14) 0.0139(13) 0.0142(13) -0.0004(11) 0.0028(12) -0.0021(12)
N1 0.0168(11) 0.0145(11) 0.0159(12) -0.0007(10) 0.0021(10) -0.0020(10)
N2 0.0183(11) 0.0146(12) 0.0122(12) 0.0005(9) 0.0003(9) -0.0011(10)
Br1 0.03326(18) 0.02688(17) 0.01659(15) -0.00689(12) 0.00636(13) -0.00014(14)
S1 0.0158(3) 0.0275(4) 0.0171(4) -0.0057(3) 0.0026(3) 0.0009(3)
Te1 0.01483(10) 0.02198(12) 0.01264(10) -0.00164(8) 0.00023(7) 0.00164(8)

loop_
_atom_type_symbol
_atom_type_description
_atom_type_scat_dispersion_real
_atom_type_scat_dispersion_imag
_atom_type_scat_source
C C 0.0033 0.0016 'International Tables Vol C Tables 4.2.6.8 and 6.1.1.4'
H H 0.0000 0.0000 'International Tables Vol C Tables 4.2.6.8 and 6.1.1.4'
N N 0.0061 0.0033 'International Tables Vol C Tables 4.2.6.8 and 6.1.1.4'
Br Br -0.2901 2.4595 'International Tables Vol C Tables 4.2.6.8 and 6.1.1.4'
S S 0.1246 0.1234 'International Tables Vol C Tables 4.2.6.8 and 6.1.1.4'
Te Te -0.5308 1.6751 'International Tables Vol C Tables 4.2.6.8 and 6.1.1.4'

loop_
_geom_angle_atom_site_label_1
_geom_angle_atom_site_label_2
_geom_angle_atom_site_label_3
_geom_angle
_geom_angle_site_symmetry_1
_geom_angle_site_symmetry_3
_geom_angle_publ_flag
N2 C1 C2 123.6(3) . . ?
C1 C2 C3 119.5(3) . . ?
C4 C3 C2 118.6(3) . . ?
C3 C4 N1 122.7(2) . . ?
C3 C4 C5 117.4(2) . . ?
N1 C4 C5 119.9(2) . . ?
N2 C5 C4 124.4(2) . . ?
N2 C5 Te1 125.0(2) . . ?
C4 C5 Te1 110.56(19) . . ?
N1 C6 C7 121.7(2) . . ?
N1 C6 Te1 116.74(19) . . ?
C7 C6 Te1 121.57(19) . . ?
C8 C7 C6 129.3(2) . . ?
C8 C7 S1 110.8(2) . . ?
C6 C7 S1 119.9(2) . . ?
C7 C8 C9 114.1(2) . . ?
C10 C9 C8 110.3(3) . . ?
C9 C10 S1 114.1(2) . . ?
C9 C10 Br1 126.6(2) . . ?
S1 C10 Br1 119.36(15) . . ?
C6 N1 C4 114.6(2) . . ?
C5 N2 C1 116.4(2) . . ?
C10 S1 C7 90.73(13) . . ?
C5 Te1 C6 78.14(11) . . ?

loop_
_geom_bond_atom_site_label_1
_geom_bond_atom_site_label_2
_geom_bond_distance
_geom_bond_site_symmetry_2
_geom_bond_publ_flag
C1 N2 1.342(4) . ?
C1 C2 1.385(4) . ?
C2 C3 1.386(4) . ?
C3 C4 1.385(4) . ?
C4 N1 1.389(3) . ?
C4 C5 1.418(4) . ?
C5 N2 1.333(3) . ?
C5 Te1 2.075(3) . ?
C6 N1 1.298(3) . ?
C6 C7 1.443(4) . ?
C6 Te1 2.111(3) . ?
C7 C8 1.364(4) . ?
C7 S1 1.728(3) . ?
C8 C9 1.417(4) . ?
C9 C10 1.354(4) . ?
C10 S1 1.708(3) . ?
C10 Br1 1.876(3) . ?
